data_4513876
loop_
_publ_author_name
'Borgstr\"om, Bj\"orn'
'Huang, Xiaoli'
'Chygorin, Eduard'
'Oredsson, Stina'
'Strand, Daniel'

_publ_section_title
;
 Salinomycin Hydroxamic Acids: Synthesis, Structure, and Biological
 Activity of Polyether Ionophore Hybrids.
;
_journal_issue 6
_journal_name_full 'ACS medicinal chemistry letters'
_journal_page_first 635
_journal_page_last 640
_journal_paper_doi 10.1021/acsmedchemlett.6b00079
_journal_volume 7
_journal_year 2016
_chemical_absolute_configuration rm
_chemical_formula_moiety 'C43 H73 N O11'
_chemical_formula_sum 'C43 H73 N O11'
_chemical_formula_weight 780.02
_space_group_crystal_system monoclinic
_space_group_IT_number 4
_space_group_name_Hall 'P 2yb'
_space_group_name_H-M_alt 'P 1 21 1'
_symmetry_space_group_name_Hall 'P 2yb'
_symmetry_space_group_name_H-M 'P 1 21 1'
_atom_sites_solution_hydrogens geom
_audit_creation_method SHELXL-2013
_audit_update_record
;
2014-10-09 # Formatted by publCIF

;
_cell_angle_alpha 90
_cell_angle_beta 114.070(7)
_cell_angle_gamma 90
_cell_formula_units_Z 2
_cell_length_a 10.5145(5)
_cell_length_b 17.8712(6)
_cell_length_c 12.8433(7)
_cell_measurement_reflns_used 3810
_cell_measurement_temperature 293(2)
_cell_measurement_theta_max 29.1351
_cell_measurement_theta_min 3.1082
_cell_volume 2203.5(2)
_computing_cell_refinement
;
CrysAlisPro, Agilent Technologies,
Version 1.171.35.21 (release 20-01-2012 CrysAlis171 .NET)
(compiled Jan 23 2012,18:06:46)
;
_computing_data_collection
;
CrysAlisPro, Agilent Technologies,
Version 1.171.35.21 (release 20-01-2012 CrysAlis171 .NET)
(compiled Jan 23 2012,18:06:46)
;
_computing_data_reduction
;
CrysAlisPro, Agilent Technologies,
Version 1.171.35.21 (release 20-01-2012 CrysAlis171 .NET)
(compiled Jan 23 2012,18:06:46)
;
_computing_publication_material
;
Westrip, S. P. (2010). <i>J. Appl. Cryst.</i> <b>43</b>, 920--925.
;
_computing_structure_refinement 'SHELXL-2013 (Sheldrick, 2013)'
_computing_structure_solution 'SHELXL-2013 (Sheldrick, 2013)'
_diffrn_ambient_temperature 293(2)
_diffrn_detector_area_resol_mean 16.1367
_diffrn_measured_fraction_theta_full 0.998
_diffrn_measured_fraction_theta_max 0.887
_diffrn_measurement_device_type 'Xcalibur, Eos'
_diffrn_measurement_method '\w scans'
_diffrn_radiation_type MoK\a
_diffrn_radiation_wavelength 0.71073
_diffrn_reflns_av_R_equivalents 0.0367
_diffrn_reflns_av_unetI/netI 0.0820
_diffrn_reflns_Laue_measured_fraction_full 0.998
_diffrn_reflns_Laue_measured_fraction_max 0.887
_diffrn_reflns_limit_h_max 13
_diffrn_reflns_limit_h_min -14
_diffrn_reflns_limit_k_max 23
_diffrn_reflns_limit_k_min -23
_diffrn_reflns_limit_l_max 17
_diffrn_reflns_limit_l_min -16
_diffrn_reflns_number 17843
_diffrn_reflns_point_group_measured_fraction_full 0.968
_diffrn_reflns_point_group_measured_fraction_max 0.812
_diffrn_reflns_theta_full 25.000
_diffrn_reflns_theta_max 29.200
_diffrn_reflns_theta_min 3.114
_diffrn_source 'Enhance (Mo) X-ray Source'
_exptl_absorpt_coefficient_mu 0.083
_exptl_absorpt_correction_T_max 1.00000
_exptl_absorpt_correction_T_min 0.91978
_exptl_absorpt_correction_type multi-scan
_exptl_absorpt_process_details
;
CrysAlisPro, Agilent Technologies,
Version 1.171.35.21 (release 20-01-2012 CrysAlis171 .NET)
(compiled Jan 23 2012,18:06:46)
Empirical absorption correction using spherical harmonics,
 implemented in SCALE3 ABSPACK scaling algorithm.
;
_exptl_crystal_colour colorless
_exptl_crystal_density_diffrn 1.176
_exptl_crystal_description plate
_exptl_crystal_F_000 852
_exptl_crystal_size_max 0.2
_exptl_crystal_size_mid 0.2
_exptl_crystal_size_min 0.05
_refine_diff_density_max 0.176
_refine_diff_density_min -0.151
_refine_diff_density_rms 0.032
_refine_ls_abs_structure_details
;
 Flack x determined using 1935 quotients [(I+)-(I-)]/[(I+)+(I-)]
 (Parsons and Flack (2004), Acta Cryst. A60, s61).
;
_refine_ls_abs_structure_Flack 0.3(5)
_refine_ls_extinction_method none
_refine_ls_goodness_of_fit_ref 1.049
_refine_ls_hydrogen_treatment constr
_refine_ls_matrix_type full
_refine_ls_number_parameters 511
_refine_ls_number_reflns 9709
_refine_ls_number_restraints 1
_refine_ls_restrained_S_all 1.049
_refine_ls_R_factor_all 0.1186
_refine_ls_R_factor_gt 0.0659
_refine_ls_shift/su_max 0.000
_refine_ls_shift/su_mean 0.000
_refine_ls_structure_factor_coef Fsqd
_refine_ls_weighting_details 'w=1/[\s^2^(Fo^2^)+(0.0276P)^2^] where P=(Fo^2^+2Fc^2^)/3'
_refine_ls_weighting_scheme calc
_refine_ls_wR_factor_gt 0.0870
_refine_ls_wR_factor_ref 0.1029
_reflns_Friedel_coverage 0.777
_reflns_Friedel_fraction_full 0.936
_reflns_Friedel_fraction_max 0.732
_reflns_number_gt 5895
_reflns_number_total 9709
_reflns_threshold_expression 'I > 2\s(I)'
_cod_data_source_file ml6b00079_si_002.cif
_cod_data_source_block shelx
_cod_depositor_comments
;Adding full bibliography for 4513874--4513876.cif.

 Adding full bibliography for 4513874--4513876.cif.
;
_cod_database_code 4513876
_publcif_datablock.id {5fdf25b3-8616-45de-bdbd-86cdef182bf2}

_shelx_space_group_comment
;
The symmetry employed for this shelxl refinement is uniquely defined
by the following loop, which should always be used as a source of
symmetry information in preference to the above space-group names.
They are only intended as comments.
;
_shelxl_version_number 2013-4

loop_
_space_group_symop_operation_xyz
'x, y, z'
'-x, y+1/2, -z'

loop_
_atom_site_label
_atom_site_type_symbol
_atom_site_fract_x
_atom_site_fract_y
_atom_site_fract_z
_atom_site_U_iso_or_equiv
_atom_site_adp_type
_atom_site_occupancy
_atom_site_site_symmetry_order
_atom_site_calc_flag
_atom_site_refinement_flags_posn
_atom_site_refinement_flags_adp
C44 C 0.1915(5) 0.2198(2) -0.4402(4) 0.0688(13) Uani 1 1 d . .
H44A H 0.2655 0.2094 -0.4636 0.103 Uiso 1 1 calc R U
H44B H 0.1099 0.1922 -0.4873 0.103 Uiso 1 1 calc R U
H44C H 0.2194 0.2053 -0.3620 0.103 Uiso 1 1 calc R U
N1 N 0.1607(3) 0.2990(2) -0.4518(3) 0.0540(9) Uani 1 1 d . .
O1 O 0.3320(3) 0.32858(16) -0.5035(2) 0.0611(8) Uani 1 1 d . .
O2 O 0.3265(2) 0.45844(14) -0.2997(2) 0.0445(7) Uani 1 1 d . .
O3 O 0.0864(2) 0.36000(15) -0.2316(2) 0.0491(7) Uani 1 1 d . .
H103 H 0.0432 0.3523 -0.1920 0.074 Uiso 1 1 calc R U
O4 O 0.2298(4) 0.21959(18) -0.1708(3) 0.0913(12) Uani 1 1 d . .
O5 O 0.0263(2) 0.23747(13) -0.0030(2) 0.0414(6) Uani 1 1 d . .
O6 O -0.1968(3) 0.27651(14) -0.0468(2) 0.0473(7) Uani 1 1 d . .
O7 O -0.2428(4) 0.46462(16) -0.1696(3) 0.0775(10) Uani 1 1 d . .
H107 H -0.2638 0.4445 -0.2318 0.116 Uiso 1 1 calc R U
O8 O -0.1669(2) 0.32513(13) -0.2052(2) 0.0394(6) Uani 1 1 d . .
O9 O -0.3386(2) 0.39654(14) -0.4023(2) 0.0416(6) Uani 1 1 d . .
O10 O -0.5527(3) 0.4090(2) -0.6331(3) 0.0710(9) Uani 1 1 d . .
H110 H -0.5599 0.3852 -0.5811 0.106 Uiso 1 1 calc R U
O11 O 0.0353(2) 0.31880(18) -0.4460(2) 0.0601(8) Uani 1 1 d . .
H111 H 0.0490 0.3273 -0.3796 0.090 Uiso 1 1 calc R U
C1 C 0.2309(4) 0.3489(2) -0.4849(3) 0.0468(11) Uani 1 1 d . .
C2 C 0.1844(4) 0.4301(2) -0.5006(4) 0.0488(11) Uani 1 1 d . .
H2 H 0.1026 0.4354 -0.4829 0.059 Uiso 1 1 calc R U
C3 C 0.3057(4) 0.4769(2) -0.4147(4) 0.0481(11) Uani 1 1 d . .
H3 H 0.3900 0.4607 -0.4232 0.058 Uiso 1 1 calc R U
C4 C 0.2971(5) 0.5610(2) -0.4319(4) 0.0654(13) Uani 1 1 d . .
H4A H 0.2681 0.5719 -0.5123 0.079 Uiso 1 1 calc R U
H4B H 0.3887 0.5826 -0.3910 0.079 Uiso 1 1 calc R U
C5 C 0.1950(5) 0.5967(2) -0.3903(4) 0.0624(13) Uani 1 1 d . .
H5A H 0.1012 0.5802 -0.4378 0.075 Uiso 1 1 calc R U
H5B H 0.1982 0.6507 -0.3968 0.075 Uiso 1 1 calc R U
C6 C 0.2303(4) 0.5757(2) -0.2665(4) 0.0520(11) Uani 1 1 d . .
H6 H 0.1561 0.5951 -0.2464 0.062 Uiso 1 1 calc R U
C7 C 0.2275(4) 0.4905(2) -0.2607(3) 0.0430(10) Uani 1 1 d . .
H7 H 0.1343 0.4738 -0.3124 0.052 Uiso 1 1 calc R U
C8 C 0.2608(4) 0.4554(2) -0.1435(3) 0.0437(10) Uani 1 1 d . .
H8 H 0.3605 0.4621 -0.0968 0.052 Uiso 1 1 calc R U
C9 C 0.2312(4) 0.3714(2) -0.1595(3) 0.0423(10) Uani 1 1 d . .
H9 H 0.2848 0.3518 -0.2005 0.051 Uiso 1 1 calc R U
C10 C 0.2719(4) 0.3252(2) -0.0503(3) 0.0444(10) Uani 1 1 d . .
H10 H 0.2146 0.3416 -0.0105 0.053 Uiso 1 1 calc R U
C11 C 0.2443(4) 0.2427(2) -0.0783(4) 0.0460(10) Uani 1 1 d . .
C12 C 0.2425(4) 0.1880(2) 0.0123(3) 0.0391(9) Uani 1 1 d . .
H12 H 0.3396 0.1817 0.0666 0.047 Uiso 1 1 calc R U
C13 C 0.1650(4) 0.2212(2) 0.0799(3) 0.0389(9) Uani 1 1 d . .
H13 H 0.2097 0.2689 0.1122 0.047 Uiso 1 1 calc R U
C14 C 0.1606(4) 0.1741(2) 0.1774(3) 0.0460(10) Uani 1 1 d . .
H14 H 0.1131 0.1268 0.1462 0.055 Uiso 1 1 calc R U
C15 C 0.0755(4) 0.2171(2) 0.2290(3) 0.0525(11) Uani 1 1 d . .
H15A H 0.0650 0.1866 0.2874 0.063 Uiso 1 1 calc R U
H15B H 0.1257 0.2621 0.2652 0.063 Uiso 1 1 calc R U
C16 C -0.0678(4) 0.2388(2) 0.1415(3) 0.0500(11) Uani 1 1 d . .
H16 H -0.1191 0.1922 0.1123 0.060 Uiso 1 1 calc R U
C17 C -0.0602(4) 0.2795(2) 0.0395(3) 0.0443(10) Uani 1 1 d . .
C18 C -0.0071(4) 0.3582(2) 0.0657(4) 0.0475(11) Uani 1 1 d . .
H18 H 0.0802 0.3662 0.1243 0.057 Uiso 1 1 calc R U
C19 C -0.0791(5) 0.4164(2) 0.0089(4) 0.0506(11) Uani 1 1 d . .
H19 H -0.0403 0.4639 0.0285 0.061 Uiso 1 1 calc R U
C20 C -0.2200(5) 0.4092(2) -0.0851(4) 0.0552(12) Uani 1 1 d . .
H20 H -0.2885 0.4170 -0.0525 0.066 Uiso 1 1 calc R U
C21 C -0.2418(4) 0.3307(2) -0.1354(3) 0.0447(10) Uani 1 1 d . .
C22 C -0.3918(4) 0.3124(2) -0.2122(4) 0.0541(12) Uani 1 1 d . .
H22A H -0.4383 0.2883 -0.1697 0.065 Uiso 1 1 calc R U
H22B H -0.4428 0.3573 -0.2481 0.065 Uiso 1 1 calc R U
C23 C -0.3792(4) 0.2598(2) -0.2998(4) 0.0543(12) Uani 1 1 d . .
H23A H -0.4574 0.2659 -0.3729 0.065 Uiso 1 1 calc R U
H23B H -0.3761 0.2082 -0.2755 0.065 Uiso 1 1 calc R U
C24 C -0.2434(4) 0.2813(2) -0.3080(3) 0.0408(9) Uani 1 1 d . .
C25 C -0.2591(4) 0.3324(2) -0.4073(3) 0.0411(10) Uani 1 1 d . .
H25 H -0.1659 0.3499 -0.3954 0.049 Uiso 1 1 calc R U
C26 C -0.3238(4) 0.2982(2) -0.5245(3) 0.0563(12) Uani 1 1 d . .
H26A H -0.4162 0.2798 -0.5386 0.068 Uiso 1 1 calc R U
H26B H -0.2679 0.2561 -0.5287 0.068 Uiso 1 1 calc R U
C27 C -0.3336(4) 0.3555(3) -0.6148(4) 0.0626(13) Uani 1 1 d . .
H27A H -0.3832 0.3339 -0.6898 0.075 Uiso 1 1 calc R U
H27B H -0.2406 0.3685 -0.6070 0.075 Uiso 1 1 calc R U
C28 C -0.4087(4) 0.4258(2) -0.6039(4) 0.0517(12) Uani 1 1 d . .
C29 C -0.3436(4) 0.4549(2) -0.4811(4) 0.0505(11) Uani 1 1 d . .
H29 H -0.4068 0.4933 -0.4752 0.061 Uiso 1 1 calc R U
C30 C -0.2015(5) 0.4922(3) -0.4461(4) 0.0663(13) Uani 1 1 d . .
H30A H -0.1591 0.4981 -0.3648 0.099 Uiso 1 1 calc R U
H30B H -0.2130 0.5404 -0.4818 0.099 Uiso 1 1 calc R U
H30C H -0.1431 0.4615 -0.4698 0.099 Uiso 1 1 calc R U
C31 C -0.4112(5) 0.4845(3) -0.6913(4) 0.0750(15) Uani 1 1 d . .
H31A H -0.3157 0.4977 -0.6759 0.090 Uiso 1 1 calc R U
H31B H -0.4511 0.4616 -0.7663 0.090 Uiso 1 1 calc R U
C32 C -0.4900(6) 0.5552(3) -0.6953(5) 0.106(2) Uani 1 1 d . .
H32A H -0.5862 0.5435 -0.7153 0.160 Uiso 1 1 calc R U
H32B H -0.4825 0.5884 -0.7513 0.160 Uiso 1 1 calc R U
H32C H -0.4516 0.5789 -0.6218 0.160 Uiso 1 1 calc R U
C33 C -0.1559(4) 0.2122(2) -0.3055(4) 0.0560(12) Uani 1 1 d . .
H33A H -0.0734 0.2275 -0.3144 0.084 Uiso 1 1 calc R U
H33B H -0.2094 0.1791 -0.3665 0.084 Uiso 1 1 calc R U
H33C H -0.1302 0.1868 -0.2339 0.084 Uiso 1 1 calc R U
C34 C -0.1504(5) 0.2835(3) 0.1949(4) 0.0698(14) Uani 1 1 d . .
H34A H -0.1611 0.2541 0.2534 0.105 Uiso 1 1 calc R U
H34B H -0.2406 0.2956 0.1372 0.105 Uiso 1 1 calc R U
H34C H -0.1012 0.3288 0.2276 0.105 Uiso 1 1 calc R U
C35 C 0.3064(5) 0.1569(3) 0.2666(4) 0.0716(15) Uani 1 1 d . .
H35A H 0.3511 0.1218 0.2358 0.107 Uiso 1 1 calc R U
H35B H 0.3000 0.1357 0.3330 0.107 Uiso 1 1 calc R U
H35C H 0.3600 0.2022 0.2872 0.107 Uiso 1 1 calc R U
C36 C 0.1912(4) 0.1106(2) -0.0381(4) 0.0520(11) Uani 1 1 d . .
H36A H 0.1687 0.0821 0.0164 0.062 Uiso 1 1 calc R U
H36B H 0.1059 0.1167 -0.1061 0.062 Uiso 1 1 calc R U
C37 C 0.2925(5) 0.0662(3) -0.0685(4) 0.0679(13) Uani 1 1 d . .
H37A H 0.3164 0.0939 -0.1220 0.102 Uiso 1 1 calc R U
H37B H 0.2506 0.0195 -0.1021 0.102 Uiso 1 1 calc R U
H37C H 0.3751 0.0567 -0.0009 0.102 Uiso 1 1 calc R U
C38 C 0.4257(4) 0.3360(3) 0.0300(4) 0.0763(15) Uani 1 1 d . .
H38A H 0.4485 0.3043 0.0955 0.114 Uiso 1 1 calc R U
H38B H 0.4416 0.3873 0.0540 0.114 Uiso 1 1 calc R U
H38C H 0.4832 0.3231 -0.0093 0.114 Uiso 1 1 calc R U
C39 C 0.1807(5) 0.4926(3) -0.0823(4) 0.0695(14) Uani 1 1 d . .
H39A H 0.2054 0.5446 -0.0705 0.104 Uiso 1 1 calc R U
H39B H 0.2037 0.4687 -0.0099 0.104 Uiso 1 1 calc R U
H39C H 0.0825 0.4880 -0.1277 0.104 Uiso 1 1 calc R U
C40 C 0.3677(4) 0.6091(2) -0.1835(4) 0.0721(14) Uani 1 1 d . .
H40A H 0.4438 0.5820 -0.1885 0.108 Uiso 1 1 calc R U
H40B H 0.3730 0.6057 -0.1072 0.108 Uiso 1 1 calc R U
H40C H 0.3727 0.6607 -0.2024 0.108 Uiso 1 1 calc R U
C41 C 0.1440(5) 0.4509(3) -0.6268(4) 0.0657(13) Uani 1 1 d . .
H41A H 0.2240 0.4737 -0.6337 0.079 Uiso 1 1 calc R U
H41B H 0.1224 0.4052 -0.6717 0.079 Uiso 1 1 calc R U
C42 C 0.0225(5) 0.5032(3) -0.6767(4) 0.0879(17) Uani 1 1 d . .
H42A H -0.0598 0.4791 -0.6783 0.132 Uiso 1 1 calc R U
H42B H 0.0092 0.5164 -0.7529 0.132 Uiso 1 1 calc R U
H42C H 0.0405 0.5475 -0.6308 0.132 Uiso 1 1 calc R U

loop_
_atom_site_aniso_label
_atom_site_aniso_U_11
_atom_site_aniso_U_22
_atom_site_aniso_U_33
_atom_site_aniso_U_23
_atom_site_aniso_U_13
_atom_site_aniso_U_12
C44 0.086(3) 0.058(3) 0.070(3) 0.002(3) 0.040(3) -0.006(3)
N1 0.048(2) 0.058(2) 0.065(3) 0.004(2) 0.033(2) -0.0003(18)
O1 0.0465(16) 0.069(2) 0.077(2) 0.0156(18) 0.0347(17) 0.0135(15)
O2 0.0375(15) 0.0501(17) 0.0465(19) 0.0123(14) 0.0176(15) 0.0019(13)
O3 0.0420(16) 0.0585(18) 0.0449(17) 0.0033(15) 0.0157(15) -0.0154(13)
O4 0.183(4) 0.053(2) 0.054(2) 0.0009(19) 0.065(3) -0.001(2)
O5 0.0475(16) 0.0432(15) 0.0367(16) 0.0053(13) 0.0203(14) 0.0052(13)
O6 0.0470(16) 0.0493(17) 0.0472(18) 0.0090(15) 0.0208(16) -0.0002(13)
O7 0.124(3) 0.0436(19) 0.055(2) 0.0085(17) 0.027(2) 0.0201(19)
O8 0.0416(14) 0.0389(15) 0.0396(16) -0.0034(13) 0.0184(13) -0.0026(12)
O9 0.0467(16) 0.0383(14) 0.0446(18) 0.0038(14) 0.0235(15) 0.0076(12)
O10 0.0424(17) 0.104(3) 0.061(2) 0.025(2) 0.0157(17) 0.0058(17)
O11 0.0414(15) 0.086(2) 0.059(2) -0.007(2) 0.0263(16) -0.0114(16)
C1 0.041(2) 0.059(3) 0.040(3) 0.006(2) 0.015(2) 0.002(2)
C2 0.038(2) 0.063(3) 0.047(3) 0.010(2) 0.018(2) 0.004(2)
C3 0.042(2) 0.057(3) 0.050(3) 0.017(2) 0.023(2) 0.004(2)
C4 0.066(3) 0.065(3) 0.065(3) 0.022(3) 0.028(3) -0.012(3)
C5 0.072(3) 0.038(2) 0.073(4) 0.019(2) 0.025(3) -0.001(2)
C6 0.052(3) 0.040(2) 0.065(3) 0.006(2) 0.025(3) -0.003(2)
C7 0.039(2) 0.041(2) 0.049(3) 0.005(2) 0.018(2) -0.0035(18)
C8 0.049(2) 0.038(2) 0.043(3) 0.003(2) 0.018(2) -0.0080(19)
C9 0.040(2) 0.049(2) 0.039(3) 0.002(2) 0.017(2) -0.0068(19)
C10 0.056(3) 0.043(2) 0.035(2) 0.000(2) 0.019(2) -0.005(2)
C11 0.059(3) 0.046(3) 0.034(2) 0.002(2) 0.020(2) 0.003(2)
C12 0.042(2) 0.039(2) 0.033(2) 0.0042(19) 0.012(2) 0.0035(18)
C13 0.044(2) 0.037(2) 0.034(2) 0.0021(19) 0.014(2) 0.0014(18)
C14 0.055(3) 0.048(2) 0.037(2) 0.007(2) 0.021(2) 0.000(2)
C15 0.069(3) 0.057(3) 0.036(2) 0.010(2) 0.026(2) 0.001(2)
C16 0.061(3) 0.055(3) 0.042(3) 0.010(2) 0.029(2) 0.001(2)
C17 0.050(3) 0.046(3) 0.041(3) 0.007(2) 0.023(2) 0.004(2)
C18 0.062(3) 0.047(3) 0.041(3) -0.003(2) 0.028(2) 0.000(2)
C19 0.073(3) 0.044(3) 0.045(3) -0.008(2) 0.034(3) 0.000(2)
C20 0.073(3) 0.045(3) 0.052(3) 0.001(2) 0.030(3) 0.011(2)
C21 0.049(2) 0.045(3) 0.043(3) 0.006(2) 0.021(2) 0.008(2)
C22 0.043(2) 0.061(3) 0.060(3) 0.013(3) 0.022(2) 0.007(2)
C23 0.048(3) 0.051(3) 0.059(3) 0.006(2) 0.016(2) -0.006(2)
C24 0.041(2) 0.035(2) 0.041(3) -0.006(2) 0.011(2) -0.0037(18)
C25 0.037(2) 0.044(2) 0.040(2) -0.003(2) 0.014(2) 0.0048(19)
C26 0.063(3) 0.056(3) 0.043(3) -0.006(2) 0.015(2) 0.010(2)
C27 0.060(3) 0.080(3) 0.046(3) -0.004(3) 0.019(3) 0.012(3)
C28 0.040(2) 0.072(3) 0.043(3) 0.011(2) 0.017(2) 0.007(2)
C29 0.052(3) 0.047(3) 0.059(3) 0.010(2) 0.030(3) 0.013(2)
C30 0.071(3) 0.060(3) 0.068(4) 0.007(3) 0.029(3) -0.009(3)
C31 0.072(3) 0.093(4) 0.069(4) 0.023(3) 0.039(3) 0.005(3)
C32 0.115(5) 0.097(4) 0.120(5) 0.058(4) 0.061(5) 0.040(4)
C33 0.059(3) 0.041(2) 0.057(3) -0.003(2) 0.012(3) 0.007(2)
C34 0.077(3) 0.087(4) 0.060(3) 0.012(3) 0.043(3) 0.011(3)
C35 0.070(3) 0.097(4) 0.047(3) 0.025(3) 0.023(3) 0.018(3)
C36 0.059(3) 0.045(3) 0.052(3) -0.002(2) 0.023(3) -0.006(2)
C37 0.070(3) 0.061(3) 0.069(3) -0.014(3) 0.025(3) 0.004(2)
C38 0.073(3) 0.080(4) 0.049(3) 0.018(3) -0.002(3) -0.019(3)
C39 0.097(4) 0.051(3) 0.077(4) -0.001(3) 0.052(3) -0.003(3)
C40 0.067(3) 0.057(3) 0.079(4) 0.002(3) 0.017(3) -0.020(3)
C41 0.062(3) 0.082(3) 0.047(3) 0.014(3) 0.015(3) 0.014(3)
C42 0.070(3) 0.110(4) 0.062(4) 0.025(3) 0.006(3) 0.026(3)

loop_
_atom_type_symbol
_atom_type_description
_atom_type_scat_dispersion_real
_atom_type_scat_dispersion_imag
_atom_type_scat_source
C C 0.0033 0.0016 'International Tables Vol C Tables 4.2.6.8 and 6.1.1.4'
H H 0.0000 0.0000 'International Tables Vol C Tables 4.2.6.8 and 6.1.1.4'
N N 0.0061 0.0033 'International Tables Vol C Tables 4.2.6.8 and 6.1.1.4'
O O 0.0106 0.0060 'International Tables Vol C Tables 4.2.6.8 and 6.1.1.4'

loop_
_geom_angle_atom_site_label_1
_geom_angle_atom_site_label_2
_geom_angle_atom_site_label_3
_geom_angle
N1 C44 H44A 109.5
N1 C44 H44B 109.5
H44A C44 H44B 109.5
N1 C44 H44C 109.5
H44A C44 H44C 109.5
H44B C44 H44C 109.5
C1 N1 O11 120.4(3)
C1 N1 C44 123.9(3)
O11 N1 C44 114.8(3)
C3 O2 C7 115.8(3)
C9 O3 H103 109.5
C13 O5 C17 115.4(3)
C17 O6 C21 120.1(3)
C20 O7 H107 109.5
C21 O8 C24 111.4(3)
C25 O9 C29 113.7(3)
C28 O10 H110 109.5
N1 O11 H111 109.5
O1 C1 N1 119.8(4)
O1 C1 C2 120.7(4)
N1 C1 C2 119.5(3)
C1 C2 C41 107.8(4)
C1 C2 C3 107.2(3)
C41 C2 C3 114.3(3)
C1 C2 H2 109.1
C41 C2 H2 109.1
C3 C2 H2 109.1
O2 C3 C4 110.6(4)
O2 C3 C2 110.0(3)
C4 C3 C2 116.7(3)
O2 C3 H3 106.3
C4 C3 H3 106.3
C2 C3 H3 106.3
C3 C4 C5 111.9(3)
C3 C4 H4A 109.2
C5 C4 H4A 109.2
C3 C4 H4B 109.2
C5 C4 H4B 109.2
H4A C4 H4B 107.9
C4 C5 C6 110.9(4)
C4 C5 H5A 109.5
C6 C5 H5A 109.5
C4 C5 H5B 109.5
C6 C5 H5B 109.5
H5A C5 H5B 108.0
C7 C6 C40 112.9(3)
C7 C6 C5 107.2(4)
C40 C6 C5 113.0(3)
C7 C6 H6 107.8
C40 C6 H6 107.8
C5 C6 H6 107.8
O2 C7 C6 110.4(3)
O2 C7 C8 105.6(3)
C6 C7 C8 117.1(3)
O2 C7 H7 107.8
C6 C7 H7 107.8
C8 C7 H7 107.8
C39 C8 C9 111.9(3)
C39 C8 C7 112.1(3)
C9 C8 C7 108.5(3)
C39 C8 H8 108.0
C9 C8 H8 108.0
C7 C8 H8 108.0
O3 C9 C8 109.2(3)
O3 C9 C10 109.9(3)
C8 C9 C10 116.2(3)
O3 C9 H9 107.0
C8 C9 H9 107.0
C10 C9 H9 107.0
C11 C10 C9 110.7(3)
C11 C10 C38 109.1(3)
C9 C10 C38 111.9(3)
C11 C10 H10 108.4
C9 C10 H10 108.4
C38 C10 H10 108.4
O4 C11 C10 120.0(4)
O4 C11 C12 119.8(4)
C10 C11 C12 120.1(3)
C11 C12 C36 111.6(3)
C11 C12 C13 111.1(3)
C36 C12 C13 114.4(3)
C11 C12 H12 106.4
C36 C12 H12 106.4
C13 C12 H12 106.4
O5 C13 C14 110.9(3)
O5 C13 C12 105.8(3)
C14 C13 C12 117.0(3)
O5 C13 H13 107.6
C14 C13 H13 107.6
C12 C13 H13 107.6
C15 C14 C13 107.4(3)
C15 C14 C35 111.4(3)
C13 C14 C35 111.7(3)
C15 C14 H14 108.7
C13 C14 H14 108.7
C35 C14 H14 108.7
C16 C15 C14 112.9(3)
C16 C15 H15A 109.0
C14 C15 H15A 109.0
C16 C15 H15B 109.0
C14 C15 H15B 109.0
H15A C15 H15B 107.8
C15 C16 C17 111.9(3)
C15 C16 C34 112.0(3)
C17 C16 C34 111.9(3)
C15 C16 H16 106.9
C17 C16 H16 106.9
C34 C16 H16 106.9
O6 C17 O5 106.2(3)
O6 C17 C18 112.2(3)
O5 C17 C18 109.7(3)
O6 C17 C16 105.2(3)
O5 C17 C16 109.7(3)
C18 C17 C16 113.5(3)
C19 C18 C17 122.6(4)
C19 C18 H18 118.7
C17 C18 H18 118.7
C18 C19 C20 122.5(4)
C18 C19 H19 118.7
C20 C19 H19 118.7
O7 C20 C19 111.3(4)
O7 C20 C21 111.8(3)
C19 C20 C21 110.7(3)
O7 C20 H20 107.6
C19 C20 H20 107.6
C21 C20 H20 107.6
O8 C21 O6 111.7(3)
O8 C21 C22 105.8(3)
O6 C21 C22 107.0(3)
O8 C21 C20 107.8(3)
O6 C21 C20 110.2(3)
C22 C21 C20 114.3(3)
C23 C22 C21 103.5(3)
C23 C22 H22A 111.1
C21 C22 H22A 111.1
C23 C22 H22B 111.1
C21 C22 H22B 111.1
H22A C22 H22B 109.0
C22 C23 C24 105.3(3)
C22 C23 H23A 110.7
C24 C23 H23A 110.7
C22 C23 H23B 110.7
C24 C23 H23B 110.7
H23A C23 H23B 108.8
O8 C24 C23 105.0(3)
O8 C24 C25 105.5(3)
C23 C24 C25 115.2(3)
O8 C24 C33 107.9(3)
C23 C24 C33 111.5(3)
C25 C24 C33 111.1(3)
O9 C25 C26 109.6(3)
O9 C25 C24 107.9(3)
C26 C25 C24 116.4(3)
O9 C25 H25 107.5
C26 C25 H25 107.5
C24 C25 H25 107.5
C25 C26 C27 110.6(4)
C25 C26 H26A 109.5
C27 C26 H26A 109.5
C25 C26 H26B 109.5
C27 C26 H26B 109.5
H26A C26 H26B 108.1
C26 C27 C28 111.3(3)
C26 C27 H27A 109.4
C28 C27 H27A 109.4
C26 C27 H27B 109.4
C28 C27 H27B 109.4
H27A C27 H27B 108.0
O10 C28 C27 109.5(4)
O10 C28 C31 104.6(3)
C27 C28 C31 110.7(3)
O10 C28 C29 108.8(3)
C27 C28 C29 110.1(4)
C31 C28 C29 112.9(4)
O9 C29 C30 111.0(3)
O9 C29 C28 110.5(3)
C30 C29 C28 115.1(3)
O9 C29 H29 106.5
C30 C29 H29 106.5
C28 C29 H29 106.5
C29 C30 H30A 109.5
C29 C30 H30B 109.5
H30A C30 H30B 109.5
C29 C30 H30C 109.5
H30A C30 H30C 109.5
H30B C30 H30C 109.5
C32 C31 C28 116.5(4)
C32 C31 H31A 108.2
C28 C31 H31A 108.2
C32 C31 H31B 108.2
C28 C31 H31B 108.2
H31A C31 H31B 107.3
C31 C32 H32A 109.5
C31 C32 H32B 109.5
H32A C32 H32B 109.5
C31 C32 H32C 109.5
H32A C32 H32C 109.5
H32B C32 H32C 109.5
C24 C33 H33A 109.5
C24 C33 H33B 109.5
H33A C33 H33B 109.5
C24 C33 H33C 109.5
H33A C33 H33C 109.5
H33B C33 H33C 109.5
C16 C34 H34A 109.5
C16 C34 H34B 109.5
H34A C34 H34B 109.5
C16 C34 H34C 109.5
H34A C34 H34C 109.5
H34B C34 H34C 109.5
C14 C35 H35A 109.5
C14 C35 H35B 109.5
H35A C35 H35B 109.5
C14 C35 H35C 109.5
H35A C35 H35C 109.5
H35B C35 H35C 109.5
C37 C36 C12 115.1(3)
C37 C36 H36A 108.5
C12 C36 H36A 108.5
C37 C36 H36B 108.5
C12 C36 H36B 108.5
H36A C36 H36B 107.5
C36 C37 H37A 109.5
C36 C37 H37B 109.5
H37A C37 H37B 109.5
C36 C37 H37C 109.5
H37A C37 H37C 109.5
H37B C37 H37C 109.5
C10 C38 H38A 109.5
C10 C38 H38B 109.5
H38A C38 H38B 109.5
C10 C38 H38C 109.5
H38A C38 H38C 109.5
H38B C38 H38C 109.5
C8 C39 H39A 109.5
C8 C39 H39B 109.5
H39A C39 H39B 109.5
C8 C39 H39C 109.5
H39A C39 H39C 109.5
H39B C39 H39C 109.5
C6 C40 H40A 109.5
C6 C40 H40B 109.5
H40A C40 H40B 109.5
C6 C40 H40C 109.5
H40A C40 H40C 109.5
H40B C40 H40C 109.5
C42 C41 C2 114.8(4)
C42 C41 H41A 108.6
C2 C41 H41A 108.6
C42 C41 H41B 108.6
C2 C41 H41B 108.6
H41A C41 H41B 107.5
C41 C42 H42A 109.5
C41 C42 H42B 109.5
H42A C42 H42B 109.5
C41 C42 H42C 109.5
H42A C42 H42C 109.5
H42B C42 H42C 109.5

loop_
_geom_bond_atom_site_label_1
_geom_bond_atom_site_label_2
_geom_bond_distance
C44 N1 1.445(5)
C44 H44A 0.9600
C44 H44B 0.9600
C44 H44C 0.9600
N1 C1 1.332(5)
N1 O11 1.396(3)
O1 C1 1.235(4)
O2 C3 1.441(4)
O2 C7 1.445(4)
O3 C9 1.438(4)
O3 H103 0.8200
O4 C11 1.207(4)
O5 C13 1.442(4)
O5 C17 1.448(4)
O6 C17 1.414(4)
O6 C21 1.420(4)
O7 C20 1.416(5)
O7 H107 0.8200
O8 C21 1.417(4)
O8 C24 1.462(4)
O9 C25 1.435(4)
O9 C29 1.440(4)
O10 C28 1.435(4)
O10 H110 0.8200
O11 H111 0.8200
C1 C2 1.518(6)
C2 C41 1.545(6)
C2 C3 1.548(5)
C2 H2 0.9800
C3 C4 1.515(6)
C3 H3 0.9800
C4 C5 1.521(6)
C4 H4A 0.9700
C4 H4B 0.9700
C5 C6 1.525(6)
C5 H5A 0.9700
C5 H5B 0.9700
C6 C7 1.524(5)
C6 C40 1.525(5)
C6 H6 0.9800
C7 C8 1.533(5)
C7 H7 0.9800
C8 C39 1.520(5)
C8 C9 1.529(5)
C8 H8 0.9800
C9 C10 1.530(5)
C9 H9 0.9800
C10 C11 1.518(5)
C10 C38 1.535(5)
C10 H10 0.9800
C11 C12 1.525(5)
C12 C36 1.529(5)
C12 C13 1.531(4)
C12 H12 0.9800
C13 C14 1.525(5)
C13 H13 0.9800
C14 C15 1.521(5)
C14 C35 1.526(5)
C14 H14 0.9800
C15 C16 1.518(5)
C15 H15A 0.9700
C15 H15B 0.9700
C16 C17 1.529(5)
C16 C34 1.532(5)
C16 H16 0.9800
C17 C18 1.499(5)
C18 C19 1.319(5)
C18 H18 0.9300
C19 C20 1.486(6)
C19 H19 0.9300
C20 C21 1.522(5)
C20 H20 0.9800
C21 C22 1.516(5)
C22 C23 1.513(5)
C22 H22A 0.9700
C22 H22B 0.9700
C23 C24 1.522(5)
C23 H23A 0.9700
C23 H23B 0.9700
C24 C25 1.523(5)
C24 C33 1.532(5)
C25 C26 1.505(5)
C25 H25 0.9800
C26 C27 1.519(6)
C26 H26A 0.9700
C26 H26B 0.9700
C27 C28 1.521(6)
C27 H27A 0.9700
C27 H27B 0.9700
C28 C31 1.528(6)
C28 C29 1.531(6)
C29 C30 1.526(6)
C29 H29 0.9800
C30 H30A 0.9600
C30 H30B 0.9600
C30 H30C 0.9600
C31 C32 1.501(6)
C31 H31A 0.9700
C31 H31B 0.9700
C32 H32A 0.9600
C32 H32B 0.9600
C32 H32C 0.9600
C33 H33A 0.9600
C33 H33B 0.9600
C33 H33C 0.9600
C34 H34A 0.9600
C34 H34B 0.9600
C34 H34C 0.9600
C35 H35A 0.9600
C35 H35B 0.9600
C35 H35C 0.9600
C36 C37 1.503(5)
C36 H36A 0.9700
C36 H36B 0.9700
C37 H37A 0.9600
C37 H37B 0.9600
C37 H37C 0.9600
C38 H38A 0.9600
C38 H38B 0.9600
C38 H38C 0.9600
C39 H39A 0.9600
C39 H39B 0.9600
C39 H39C 0.9600
C40 H40A 0.9600
C40 H40B 0.9600
C40 H40C 0.9600
C41 C42 1.499(6)
C41 H41A 0.9700
C41 H41B 0.9700
C42 H42A 0.9600
C42 H42B 0.9600
C42 H42C 0.9600

loop_
_geom_hbond_atom_site_label_D
_geom_hbond_atom_site_label_H
_geom_hbond_atom_site_label_A
_geom_hbond_distance_DH
_geom_hbond_distance_HA
_geom_hbond_distance_DA
_geom_hbond_angle_DHA
O7 H107 O9 0.82 2.18 2.995(4) 174.5
O11 H111 O3 0.82 1.87 2.685(4) 172.3

loop_
_publcif_info_datablock.id
_publcif_info_datablock.publ_exptl
_publcif_info_datablock.publ_geom
_publcif_info_datablock.structure
{5fdf25b3-8616-45de-bdbd-86cdef182bf2} y y y

loop_
_publcif_info_tables.block_id
_publcif_info_tables.reference_item
{5fdf25b3-8616-45de-bdbd-86cdef182bf2} '_geom_hbond_atom_site_label_D'

loop_
_publcif_info_cif.paper_type
E
